data_2001995
loop_
_publ_author_name
'Hesse, W.'
'Leutner, B.'
'B\"ohn, K.-H.'
'Walker, N. P. C.'

_publ_section_title
;
 Structure of a new sodium thiosulfate hydrate
;
_journal_issue 2
_journal_name_full 'Acta Crystallographica Section C'
_journal_page_first 363
_journal_page_last 365
_journal_paper_doi 10.1107/S0108270192009399
_journal_volume 49
_journal_year 1993
_chemical_formula_structural 'Na2 S2 O3  (H2 O) 2/3'
_chemical_formula_sum 'H Na2 O4 S2'
_chemical_formula_weight 170.11
_chemical_name_common 'sodium thiosulphate 2/3-hydrate'
_chemical_name_systematic
;
 ?
;
_space_group_IT_number 15
_symmetry_cell_setting monoclinic
_symmetry_space_group_name_Hall '-C 2yc'
_symmetry_space_group_name_H-M 'C 1 2/c 1'
_audit_creation_method SHELX
_cell_angle_alpha 90.00
_cell_angle_beta 108.790(10)
_cell_angle_gamma 90.00
_cell_formula_units_Z 24
_cell_length_a 27.558(5)
_cell_length_b 5.550(2)
_cell_length_c 20.855(3)
_cell_measurement_reflns_used 24
_cell_measurement_temperature 143.0(10)
_cell_measurement_theta_max 17.8
_cell_measurement_theta_min 4.5
_cell_volume 3019.7(13)
_computing_cell_refinement 'Siemens P3V v4.11 software'
_computing_data_collection 'Siemens P3V v4.11 software'
_computing_data_reduction 'SHELXTL-Plus  (Sheldrick, 1990)'
_computing_molecular_graphics SHELXTL-Plus
_computing_publication_material 'SHELXL-92  '
_computing_structure_refinement 'SHELXL-92  '
_computing_structure_solution SHELXTL-Plus
_diffrn_ambient_temperature 143.0(10)
_diffrn_measurement_device 'Syntex P21'
_diffrn_measurement_method \w-\q
_diffrn_radiation_monochromator graphite
_diffrn_radiation_source 'fine-focus sealed tube'
_diffrn_radiation_type CuK\a
_diffrn_radiation_wavelength 1.54178
_diffrn_reflns_av_R_equivalents 0.0268
_diffrn_reflns_av_sigmaI/netI 0.0289
_diffrn_reflns_limit_h_max 29
_diffrn_reflns_limit_h_min -29
_diffrn_reflns_limit_k_max 5
_diffrn_reflns_limit_k_min -6
_diffrn_reflns_limit_l_max 22
_diffrn_reflns_limit_l_min -22
_diffrn_reflns_number 4006
_diffrn_reflns_theta_max 56.67
_diffrn_reflns_theta_min 3.39
_diffrn_standards_decay_% 2
_diffrn_standards_interval_count 100
_diffrn_standards_number 3
_exptl_absorpt_coefficient_mu 10.626
_exptl_absorpt_correction_T_max 1.000
_exptl_absorpt_correction_T_min 0.218
_exptl_absorpt_correction_type refdelf_(Walker_&_Stuart,_1983)
_exptl_crystal_colour colourless
_exptl_crystal_density_diffrn 2.245
_exptl_crystal_description plate
_exptl_crystal_F_000 1984
_exptl_crystal_size_max 0.50
_exptl_crystal_size_mid 0.13
_exptl_crystal_size_min 0.05
_refine_diff_density_max 0.481
_refine_diff_density_min -0.293
_refine_ls_extinction_coef 0.00028(2)
_refine_ls_extinction_method 'SHELXL92   (Sheldrick, 1992)'
_refine_ls_goodness_of_fit_all 1.081
_refine_ls_goodness_of_fit_obs 1.114
_refine_ls_matrix_type full
_refine_ls_number_parameters 238
_refine_ls_number_reflns 2001
_refine_ls_number_restraints 4
_refine_ls_restrained_S_all 1.446
_refine_ls_restrained_S_obs 1.114
_refine_ls_R_factor_all 0.0323
_refine_ls_R_factor_obs 0.0262
_refine_ls_shift/esd_max 0.000
_refine_ls_shift/esd_mean 0.000
_refine_ls_structure_factor_coef Fsqd
_refine_ls_weighting_scheme
; calc w = 1/[\s^2^(F~o~^2^)+(0.0438P)^2^+3.4506P]
 where P=(F~o~^2^+2F~c~^2^)/3
;
_refine_ls_wR_factor_all 0.0967
_refine_ls_wR_factor_obs 0.0699
_reflns_number_observed 1791
_reflns_number_total 2003
_reflns_observed_criterion >2\s(I)
_cod_data_source_file se1007.cif
_cod_data_source_block hes1
_cod_original_formula_sum 'H1 Na2 O4 S2'
_cod_database_code 2001995

loop_
_symmetry_equiv_pos_as_xyz
'x, y, z'
'-x, y, -z+1/2'
'x+1/2, y+1/2, z'
'-x+1/2, y+1/2, -z+1/2'
'-x, -y, -z'
'x, -y, z-1/2'
'-x+1/2, -y+1/2, -z'
'x+1/2, -y+1/2, z-1/2'

loop_
_atom_site_aniso_label
_atom_site_aniso_U_11
_atom_site_aniso_U_22
_atom_site_aniso_U_33
_atom_site_aniso_U_12
_atom_site_aniso_U_13
_atom_site_aniso_U_23
Na1 0.0125(9) 0.0160(11) 0.0093(9) 0.0053(7) -0.0003(7) -0.0045(7)
Na2 0.0082(6) 0.0111(8) 0.0079(6) 0.0025(5) 0.0034(5) 0.0004(5)
Na3 0.0083(6) 0.0139(8) 0.0094(6) 0.0008(5) 0.0047(5) 0.0025(5)
Na4 0.0099(6) 0.0106(7) 0.0103(6) -0.0002(5) 0.0018(5) -0.0015(5)
Na5 0.0107(6) 0.0130(8) 0.0130(7) -0.0029(5) 0.0063(5) -0.0008(5)
Na6 0.0110(6) 0.0102(7) 0.0136(6) 0.0012(5) 0.0061(5) 0.0004(5)
Na7 0.0278(13) 0.0104(15) 0.0132(12) -0.0009(11) 0.0067(12) 0.0001(11)
S1 0.0064(4) 0.0093(5) 0.0094(4) -0.0013(3) 0.0041(3) -0.0022(3)
S2 0.0101(4) 0.0080(5) 0.0114(4) -0.0001(3) -0.0002(3) -0.0005(3)
S3 0.0047(4) 0.0074(5) 0.0047(4) -0.0004(3) 0.0026(3) -0.0004(3)
S4 0.0132(4) 0.0102(5) 0.0074(4) 0.0002(3) 0.0058(3) 0.0009(3)
S5 0.0062(4) 0.0066(5) 0.0049(4) -0.0003(3) 0.0020(3) 0.0004(3)
S6 0.0220(5) 0.0135(5) 0.0057(4) -0.0034(3) 0.0023(3) -0.0009(3)
O1 0.0108(12) 0.0102(14) 0.066(2) -0.0001(10) 0.0179(12) -0.0079(12)
O2 0.0110(11) 0.0101(13) 0.0085(10) -0.0016(9) 0.0035(8) 0.0009(9)
O3 0.0378(14) 0.019(2) 0.0083(11) -0.0169(11) 0.0086(10) -0.0060(10)
O4 0.0090(11) 0.0167(13) 0.0052(10) -0.0040(9) 0.0024(8) -0.0037(9)
O5 0.0103(11) 0.0029(13) 0.0097(10) -0.0003(9) 0.0044(8) 0.0009(8)
O6 0.0121(11) 0.0082(13) 0.0154(11) 0.0052(9) 0.0086(9) 0.0024(9)
O7 0.0102(11) 0.0049(13) 0.0077(10) -0.0029(9) 0.0029(8) 0.0011(9)
O8 0.0095(10) 0.0059(12) 0.0120(10) 0.0025(9) 0.0033(8) 0.0024(9)
O9 0.0066(10) 0.0119(13) 0.0103(11) 0.0026(9) 0.0029(8) 0.0012(9)
O10 0.0195(13) 0.010(2) 0.0088(12) 0.0014(9) 0.0057(10) -0.0001(8)
O11 0.009(3) 0.023(5) 0.009(3) 0.010(3) 0.003(2) 0.006(4)
O11' 0.015(3) 0.018(5) 0.013(3) -0.005(3) 0.008(2) 0.003(3)

loop_
_atom_site_label
_atom_site_fract_x
_atom_site_fract_y
_atom_site_fract_z
_atom_site_U_iso_or_equiv
_atom_site_thermal_displace_type
_atom_site_calc_flag
_atom_site_refinement_flags
_atom_site_occupancy
_atom_site_disorder_group
_atom_site_type_symbol
Na1 0.0000 0.5000 0.0000 0.0135(9) Uani d S 1 . Na+
Na2 0.32160(4) 0.5131(2) 0.09582(6) 0.0089(6) Uani d . 1 . Na+
Na3 0.17798(4) 0.5214(2) 0.00112(6) 0.0101(6) Uani d . 1 . Na+
Na4 0.22587(4) 0.4637(2) 0.17752(6) 0.0106(6) Uani d . 1 . Na+
Na5 0.02313(4) -0.0277(2) 0.13187(6) 0.0116(6) Uani d . 1 . Na+
Na6 0.10950(4) 0.0306(2) 0.03791(6) 0.0111(6) Uani d . 1 . Na+
Na7 0.47897(9) -0.0849(5) 0.24839(12) 0.0171(13) Uani d P 0.50 . Na+
S1 0.43057(3) 0.13967(15) 0.10069(3) 0.0080(4) Uani d . 1 . S
S2 0.42611(3) -0.21709(14) 0.09170(4) 0.0107(4) Uani d . 1 . S
S3 0.23670(3) 0.02494(13) 0.08171(3) 0.0053(4) Uani d . 1 . S
S4 0.22143(3) -0.03692(14) 0.16767(4) 0.0096(4) Uani d . 1 . S
S5 0.10020(3) 0.49282(13) 0.11585(4) 0.0058(4) Uani d . 1 . S
S6 0.12770(3) 0.51435(14) 0.21695(4) 0.0142(5) Uani d . 1 . S
O1 0.37844(8) 0.2337(4) 0.08301(14) 0.0276(12) Uani d . 1 . O
O2 0.45515(7) 0.2409(4) 0.05329(9) 0.0097(11) Uani d . 1 . O
O3 0.46191(9) 0.2057(4) 0.16985(10) 0.0214(14) Uani d . 1 . O
O4 0.19106(7) -0.0507(4) 0.02523(10) 0.0103(11) Uani d . 1 . O
O5 0.24484(7) 0.2865(4) 0.07667(9) 0.0074(11) Uani d . 1 . O
O6 0.28173(7) -0.1107(4) 0.07993(10) 0.0109(11) Uani d . 1 . O
O7 0.06323(7) 0.2927(4) 0.09648(9) 0.0076(11) Uani d . 1 . O
O8 0.07409(7) 0.7198(4) 0.08794(10) 0.0092(10) Uani d . 1 . O
O9 0.14262(7) 0.4458(4) 0.08902(10) 0.0096(10) Uani d . 1 . O
O10 0.32138(9) 0.5067(4) 0.20806(11) 0.0123(13) Uani d D 1 . O
H10A 0.3282(13) 0.637(4) 0.2299(16) 0.021(7) Uiso d D 1 . H
H10B 0.3344(12) 0.393(5) 0.2348(15) 0.021(7) Uiso d D 1 . H
O11 0.4534(3) 0.6422(14) 0.2584(4) 0.014(3) Uani d PD 0.50 . O
O11' 0.4437(3) 0.5309(14) 0.2565(4) 0.014(3) Uani d PD 0.50 . O
H11A 0.447(2) 0.519(11) 0.2177(15) 0.100(16) Uiso d D 1 . H
H11B 0.4304(17) 0.741(8) 0.259(3) 0.100(16) Uiso d D 1 . H

loop_
_atom_type_symbol
_atom_type_description
_atom_type_scat_dispersion_real
_atom_type_scat_dispersion_imag
_atom_type_scat_source
O O 0.0492 0.0322 'International Tables Vol C Tables 4.2.6.8 and 6.1.1.4'
H H 0.0000 0.0000 'International Tables Vol C Tables 4.2.6.8 and 6.1.1.4'
S S 0.3331 0.5567 'International Tables Vol C Tables 4.2.6.8 and 6.1.1.4'
Na Na+ 0.1290 0.1240 'International Tables Vol C Tables 4.2.6.8 and 6.1.1.4'

loop_
_geom_angle_atom_site_label_1
_geom_angle_atom_site_label_2
_geom_angle_atom_site_label_3
_geom_angle_site_symmetry_1
_geom_angle_site_symmetry_3
_geom_angle
_geom_angle_publ_flag
O2 Na1 O2 3_455 7 180.0 ?
O2 Na1 O7 3_455 . 102.77(7) ?
O2 Na1 O7 7 . 77.23(7) ?
O2 Na1 O7 3_455 5_565 77.23(7) ?
O2 Na1 O7 7 5_565 102.77(7) ?
O7 Na1 O7 . 5_565 180.0 ?
O2 Na1 O8 3_455 5_565 101.01(7) ?
O2 Na1 O8 7 5_565 78.99(7) ?
O7 Na1 O8 . 5_565 123.21(7) ?
O7 Na1 O8 5_565 5_565 56.79(7) ?
O2 Na1 O8 3_455 . 78.99(7) ?
O2 Na1 O8 7 . 101.01(7) ?
O7 Na1 O8 . . 56.79(7) ?
O7 Na1 O8 5_565 . 123.21(7) ?
O8 Na1 O8 5_565 . 180.0 ?
O2 Na1 S5 3_455 5_565 83.43(5) ?
O2 Na1 S5 7 5_565 96.57(5) ?
O7 Na1 S5 . 5_565 151.10(5) ?
O7 Na1 S5 5_565 5_565 28.90(5) ?
O8 Na1 S5 5_565 5_565 29.10(5) ?
O8 Na1 S5 . 5_565 150.90(5) ?
O2 Na1 S5 3_455 . 96.57(5) ?
O2 Na1 S5 7 . 83.43(5) ?
O7 Na1 S5 . . 28.90(5) ?
O7 Na1 S5 5_565 . 151.10(5) ?
O8 Na1 S5 5_565 . 150.89(5) ?
O8 Na1 S5 . . 29.10(5) ?
S5 Na1 S5 5_565 . 180.0 ?
O1 Na2 O6 . 1_565 154.42(10) ?
O1 Na2 O10 . . 109.25(10) ?
O6 Na2 O10 1_565 . 90.16(8) ?
O1 Na2 O5 . . 103.16(9) ?
O6 Na2 O5 1_565 . 95.54(8) ?
O10 Na2 O5 . . 82.62(8) ?
O1 Na2 O4 . 7 79.16(9) ?
O6 Na2 O4 1_565 7 82.70(8) ?
O10 Na2 O4 . 7 171.11(9) ?
O5 Na2 O4 . 7 92.77(8) ?
O1 Na2 Na3 . 7_565 108.92(8) ?
O6 Na2 Na3 1_565 7_565 45.82(6) ?
O10 Na2 Na3 . 7_565 128.96(7) ?
O5 Na2 Na3 . 7_565 119.44(7) ?
O4 Na2 Na3 7 7_565 47.49(6) ?
O6 Na3 O9 7 . 175.68(9) ?
O6 Na3 O5 7 . 98.42(8) ?
O9 Na3 O5 . . 79.37(8) ?
O6 Na3 O1 7 7 86.77(9) ?
O9 Na3 O1 . 7 97.47(9) ?
O5 Na3 O1 . 7 109.95(9) ?
O6 Na3 O4 7 1_565 82.53(8) ?
O9 Na3 O4 . 1_565 94.78(8) ?
O5 Na3 O4 . 1_565 111.43(8) ?
O1 Na3 O4 7 1_565 138.31(9) ?
O6 Na3 Na2 7 7_565 45.27(6) ?
O9 Na3 Na2 . 7_565 134.29(7) ?
O5 Na3 Na2 . 7_565 132.90(7) ?
O1 Na3 Na2 7 7_565 98.29(8) ?
O4 Na3 Na2 1_565 7_565 47.83(6) ?
O6 Na3 Na4 7 . 131.95(7) ?
O9 Na3 Na4 . . 44.10(5) ?
O5 Na3 Na4 . . 46.16(6) ?
O1 Na3 Na4 7 . 130.66(8) ?
O4 Na3 Na4 1_565 . 83.76(6) ?
Na2 Na3 Na4 7_565 . 130.12(5) ?
O9 Na4 O10 . . 148.09(9) ?
O9 Na4 O5 . . 75.55(7) ?
O10 Na4 O5 . . 76.52(8) ?
O9 Na4 S4 . 1_565 88.65(7) ?
O10 Na4 S4 . 1_565 86.65(7) ?
O5 Na4 S4 . 1_565 110.06(7) ?
O9 Na4 S4 . . 84.00(7) ?
O10 Na4 S4 . . 97.52(7) ?
O5 Na4 S4 . . 64.27(6) ?
S4 Na4 S4 1_565 . 171.66(6) ?
O9 Na4 Na3 . . 42.63(6) ?
O10 Na4 Na3 . . 105.50(7) ?
O5 Na4 Na3 . . 43.04(5) ?
S4 Na4 Na3 1_565 . 80.70(4) ?
S4 Na4 Na3 . . 91.20(5) ?
O11' Na5 O7 4_545 . 98.2(2) ?
O11' Na5 O11 4_545 4_545 16.4(2) ?
O7 Na5 O11 . 4_545 89.5(2) ?
O11' Na5 O8 4_545 1_545 113.3(2) ?
O7 Na5 O8 . 1_545 85.89(8) ?
O11 Na5 O8 4_545 1_545 126.8(2) ?
O11' Na5 O2 4_545 3_445 138.6(2) ?
O7 Na5 O2 . 3_445 122.12(8) ?
O11 Na5 O2 4_545 3_445 141.0(2) ?
O8 Na5 O2 1_545 3_445 81.40(8) ?
O11' Na5 O3 4_545 3_445 81.4(2) ?
O7 Na5 O3 . 3_445 165.06(9) ?
O11 Na5 O3 4_545 3_445 86.2(2) ?
O8 Na5 O3 1_545 3_445 108.10(9) ?
O2 Na5 O3 3_445 3_445 57.21(7) ?
O8 Na6 O4 1_545 . 116.39(9) ?
O8 Na6 O2 1_545 7 114.19(8) ?
O4 Na6 O2 . 7 118.55(8) ?
O8 Na6 O7 1_545 . 82.06(8) ?
O4 Na6 O7 . . 144.18(9) ?
O2 Na6 O7 7 . 74.03(7) ?
O8 Na6 O9 1_545 . 127.33(8) ?
O4 Na6 O9 . . 89.66(8) ?
O2 Na6 O9 7 . 86.07(8) ?
O7 Na6 O9 . . 56.36(7) ?
Na7 Na7 O11 2_655 1_545 116.4(3) ?
Na7 Na7 O3 2_655 . 90.8(2) ?
O11 Na7 O3 1_545 . 136.8(3) ?
Na7 Na7 O11' 2_655 1_545 115.4(2) ?
O11 Na7 O11' 1_545 1_545 3.0(4) ?
O3 Na7 O11' . 1_545 134.9(2) ?
Na7 Na7 O11 2_655 2_645 38.9(2) ?
O11 Na7 O11 1_545 2_645 79.1(5) ?
O3 Na7 O11 . 2_645 112.9(2) ?
O11' Na7 O11 1_545 2_645 77.6(2) ?
Na7 Na7 O3 2_655 2_655 62.4(2) ?
O11 Na7 O3 1_545 2_655 133.2(3) ?
O3 Na7 O3 . 2_655 88.38(14) ?
O11' Na7 O3 1_545 2_655 135.7(2) ?
O11 Na7 O3 2_645 2_655 95.5(2) ?
O1 S1 O3 . . 112.24(15) ?
O1 S1 O2 . . 108.73(14) ?
O3 S1 O2 . . 108.12(12) ?
O1 S1 S2 . . 107.82(10) ?
O3 S1 S2 . . 109.86(11) ?
O2 S1 S2 . . 110.06(9) ?
O6 S3 O5 . . 110.76(12) ?
O6 S3 O4 . . 110.14(13) ?
O5 S3 O4 . . 109.36(13) ?
O6 S3 S4 . . 111.09(9) ?
O5 S3 S4 . . 108.26(9) ?
O4 S3 S4 . . 107.13(9) ?
S3 S4 Na4 . 1_545 102.75(5) ?
S3 S4 Na4 . . 82.98(5) ?
Na4 S4 Na4 1_545 . 171.66(6) ?
O9 S5 O7 . . 109.02(12) ?
O9 S5 O8 . . 110.34(12) ?
O7 S5 O8 . . 109.24(12) ?
O9 S5 S6 . . 109.47(9) ?
O7 S5 S6 . . 109.13(9) ?
O8 S5 S6 . . 109.63(9) ?
O9 S5 Na1 . . 109.32(9) ?
O7 S5 Na1 . . 54.45(8) ?
O8 S5 Na1 . . 58.00(8) ?
S6 S5 Na1 . . 141.12(4) ?
S1 O1 Na2 . . 150.5(2) ?
S1 O1 Na3 . 7 109.12(13) ?
Na2 O1 Na3 . 7 100.33(9) ?
S1 O2 Na1 . 3_545 121.92(12) ?
S1 O2 Na5 . 3 99.81(10) ?
Na1 O2 Na5 3_545 3 102.31(8) ?
S1 O2 Na6 . 7 109.57(11) ?
Na1 O2 Na6 3_545 7 106.63(8) ?
Na5 O2 Na6 3 7 116.95(9) ?
S1 O3 Na7 . . 117.22(15) ?
S1 O3 Na7 . 2_655 123.46(15) ?
Na7 O3 Na7 . 2_655 26.82(12) ?
S1 O3 Na5 . 3 94.47(11) ?
Na7 O3 Na5 . 3 129.82(13) ?
Na7 O3 Na5 2_655 3 103.45(10) ?
S3 O4 Na6 . . 116.55(11) ?
S3 O4 Na3 . 1_545 118.24(12) ?
Na6 O4 Na3 . 1_545 97.20(9) ?
S3 O4 Na2 . 7 126.86(12) ?
Na6 O4 Na2 . 7 105.78(9) ?
Na3 O4 Na2 1_545 7 84.68(8) ?
S3 O5 Na2 . . 130.84(12) ?
S3 O5 Na3 . . 118.71(11) ?
Na2 O5 Na3 . . 106.09(9) ?
S3 O5 Na4 . . 104.27(10) ?
Na2 O5 Na4 . . 93.76(8) ?
Na3 O5 Na4 . . 90.81(8) ?
S3 O6 Na2 . 1_545 145.30(13) ?
S3 O6 Na3 . 7 120.67(12) ?
Na2 O6 Na3 1_545 7 88.91(8) ?
S5 O7 Na5 . . 147.50(12) ?
S5 O7 Na1 . . 96.66(10) ?
Na5 O7 Na1 . . 109.23(8) ?
S5 O7 Na6 . . 98.99(10) ?
Na5 O7 Na6 . . 94.54(8) ?
Na1 O7 Na6 . . 102.09(7) ?
S5 O8 Na5 . 1_565 128.90(12) ?
S5 O8 Na6 . 1_565 125.11(12) ?
Na5 O8 Na6 1_565 1_565 96.82(9) ?
S5 O8 Na1 . . 92.90(10) ?
Na5 O8 Na1 1_565 . 97.07(8) ?
Na6 O8 Na1 1_565 . 111.99(8) ?
S5 O9 Na3 . . 146.66(13) ?
S5 O9 Na4 . . 111.93(11) ?
Na3 O9 Na4 . . 93.28(8) ?
S5 O9 Na6 . . 95.54(11) ?
Na3 O9 Na6 . . 91.00(8) ?
Na4 O9 Na6 . . 118.06(9) ?
Na2 O10 Na4 . . 95.04(9) ?
Na2 O10 H10A . . 117.(2) ?
Na4 O10 H10A . . 105.(2) ?
Na2 O10 H10B . . 122.(2) ?
Na4 O10 H10B . . 107.(2) ?
H10A O10 H10B . . 108.(4) ?
O11' O11 Na7 . 1_565 169.1(15) ?
O11' O11 Na5 . 4 70.6(12) ?
Na7 O11 Na5 1_565 4 118.4(4) ?
O11' O11 Na7 . 2_665 150.0(15) ?
Na7 O11 Na7 1_565 2_665 24.7(2) ?
Na5 O11 Na7 4 2_665 109.1(3) ?
O11' O11 H11A . . 53.(3) ?
Na7 O11 H11A 1_565 . 116.(3) ?
Na5 O11 H11A 4 . 116.(3) ?
Na7 O11 H11A 2_665 . 107.(3) ?
O11' O11 H11B . . 108.(5) ?
Na7 O11 H11B 1_565 . 77.(4) ?
Na5 O11 H11B 4 . 102.(4) ?
Na7 O11 H11B 2_665 . 101.(4) ?
H11A O11 H11B . . 120.(5) ?
O11 O11' Na5 . 4 93.0(13) ?
O11 O11' Na7 . 1_565 7.8(11) ?
Na5 O11' Na7 4 1_565 99.6(3) ?
O11 O11' H11A . . 88.(5) ?
Na5 O11' H11A 4 . 149.(4) ?
Na7 O11' H11A 1_565 . 80.(4) ?
O11 O11' H11B . . 41.(3) ?
Na5 O11' H11B 4 . 97.(3) ?
Na7 O11' H11B 1_565 . 44.(3) ?
H11A O11' H11B . . 104.(5) ?

loop_
_geom_bond_atom_site_label_1
_geom_bond_atom_site_label_2
_geom_bond_site_symmetry_2
_geom_bond_distance
_geom_bond_publ_flag
Na1 O2 3_455 2.331(2) yes
Na1 O2 7 2.331(2) ?
Na1 O7 . 2.480(2) yes
Na1 O7 5_565 2.480(2) ?
Na1 O8 5_565 2.571(2) ?
Na1 O8 . 2.571(2) yes
Na1 S5 5_565 3.0275(9) ?
Na1 S5 . 3.0275(9) yes
Na2 O1 . 2.280(3) yes
Na2 O6 1_565 2.332(3) yes
Na2 O10 . 2.343(3) yes
Na2 O5 . 2.381(2) yes
Na2 O4 7 2.444(2) yes
Na2 Na3 7_565 3.283(2) ?
Na3 O6 7 2.355(2) yes
Na3 O9 . 2.374(2) yes
Na3 O5 . 2.389(2) yes
Na3 O1 7 2.396(3) yes
Na3 O4 1_565 2.430(3) yes
Na3 Na2 7_565 3.283(2) ?
Na3 Na4 . 3.500(2) ?
Na4 O9 . 2.440(2) yes
Na4 O10 . 2.512(3) yes
Na4 O5 . 2.525(2) yes
Na4 S4 1_565 2.779(2) yes
Na4 S4 . 2.786(2) yes
Na5 O11' 4_545 2.233(8) yes
Na5 O7 . 2.335(2) yes
Na5 O11 4_545 2.365(8) yes
Na5 O8 1_545 2.367(3) yes
Na5 O2 3_445 2.422(2) yes
Na5 O3 3_445 2.554(3) yes
Na6 O8 1_545 2.381(3) yes
Na6 O4 . 2.389(2) yes
Na6 O2 7 2.494(2) yes
Na6 O7 . 2.497(2) yes
Na6 O9 . 2.579(3) yes
Na7 Na7 2_655 1.139(5) ?
Na7 O11 1_545 1.712(8) ?
Na7 O3 . 2.238(4) yes
Na7 O11' 1_545 2.372(8) yes
Na7 O11 2_645 2.441(8) yes
Na7 O3 2_655 2.524(4) yes
S1 O1 . 1.460(2) yes
S1 O3 . 1.469(2) yes
S1 O2 . 1.477(2) yes
S1 S2 . 1.9890(14) yes
S3 O6 . 1.462(2) yes
S3 O5 . 1.478(2) yes
S3 O4 . 1.480(2) yes
S3 S4 . 1.9987(13) yes
S4 Na4 1_545 2.779(2) ?
S5 O9 . 1.473(2) yes
S5 O7 . 1.473(2) yes
S5 O8 . 1.474(2) yes
S5 S6 . 2.0013(11) yes
O1 Na3 7 2.396(3) ?
O2 Na1 3_545 2.331(2) ?
O2 Na5 3 2.422(2) ?
O2 Na6 7 2.493(2) ?
O3 Na7 2_655 2.525(4) ?
O3 Na5 3 2.554(3) ?
O4 Na3 1_545 2.430(3) ?
O4 Na2 7 2.443(2) ?
O6 Na2 1_545 2.332(3) ?
O6 Na3 7 2.355(2) ?
O8 Na5 1_565 2.367(3) ?
O8 Na6 1_565 2.381(3) ?
O10 H10A . 0.8(2) ?
O10 H10B . 0.8(3) ?
O11 O11' . 0.669(11) ?
O11 Na7 1_565 1.712(8) ?
O11 Na5 4 2.365(8) ?
O11 Na7 2_665 2.441(8) ?
O11 H11A . 1.1(5) ?
O11 H11B . 0.8(5) ?
O11' Na5 4 2.233(8) ?
O11' Na7 1_565 2.372(8) ?
O11' H11A . 0.8(4) ?
O11' H11B . 1.2(5) ?
